data_7005165
loop_
_publ_author_name
'Liu, Shuang'
'Jin, Guo-Xin'

_publ_section_title
;
 A facile and general approach to the Rh-M (M = Co, Rh) single bond
 supported by ortho-carborane-1,2-dichalcogenolato ligands.
;
_journal_issue 9
_journal_name_full 'Dalton transactions (Cambridge, England : 2003)'
_journal_page_first 949
_journal_page_last 954
_journal_paper_doi 10.1039/b617295d
_journal_year 2007
_chemical_formula_sum 'C17 H30 B10 Rh2 S2'
_chemical_formula_weight 612.45
_chemical_name_systematic
;
?
;
_space_group_IT_number 62
_symmetry_cell_setting orthorhombic
_symmetry_space_group_name_Hall '-P 2ac 2n'
_symmetry_space_group_name_H-M 'P n m a'
_atom_sites_solution_hydrogens geom
_atom_sites_solution_primary direct
_atom_sites_solution_secondary difmap
_audit_creation_method SHELXL-97
_cell_angle_alpha 90.00
_cell_angle_beta 90.00
_cell_angle_gamma 90.00
_cell_formula_units_Z 4
_cell_length_a 20.371(7)
_cell_length_b 12.197(4)
_cell_length_c 10.192(3)
_cell_measurement_reflns_used 881
_cell_measurement_temperature 293(2)
_cell_measurement_theta_max 27.01
_cell_measurement_theta_min 2.79
_cell_volume 2532.4(14)
_computing_cell_refinement 'Bruker SMART'
_computing_data_collection 'Bruker SMART'
_computing_data_reduction 'Bruker SHELXTL'
_computing_molecular_graphics 'Bruker SHELXTL'
_computing_publication_material 'Bruker SHELXTL'
_computing_structure_refinement 'SHELXL-97 (Sheldrick, 1997)'
_computing_structure_solution 'SHELXS-97 (Sheldrick, 1990)'
_diffrn_ambient_temperature 293(2)
_diffrn_measured_fraction_theta_full 0.996
_diffrn_measured_fraction_theta_max 0.996
_diffrn_measurement_device_type 'CCD area detector'
_diffrn_measurement_method 'phi and omega scans'
_diffrn_radiation_monochromator graphite
_diffrn_radiation_source 'fine-focus sealed tube'
_diffrn_radiation_type MoK\a
_diffrn_radiation_wavelength 0.71073
_diffrn_reflns_av_R_equivalents 0.0516
_diffrn_reflns_av_sigmaI/netI 0.0438
_diffrn_reflns_limit_h_max 26
_diffrn_reflns_limit_h_min -24
_diffrn_reflns_limit_k_max 14
_diffrn_reflns_limit_k_min -15
_diffrn_reflns_limit_l_max 13
_diffrn_reflns_limit_l_min -12
_diffrn_reflns_number 12126
_diffrn_reflns_theta_full 27.10
_diffrn_reflns_theta_max 27.10
_diffrn_reflns_theta_min 2.00
_exptl_absorpt_coefficient_mu 1.473
_exptl_absorpt_correction_T_max 0.8667
_exptl_absorpt_correction_T_min 0.5263
_exptl_absorpt_correction_type multi-scan
_exptl_absorpt_process_details sadabs
_exptl_crystal_colour dark-red
_exptl_crystal_density_diffrn 1.606
_exptl_crystal_density_method 'not measured'
_exptl_crystal_description block
_exptl_crystal_F_000 1216
_exptl_crystal_size_max 0.50
_exptl_crystal_size_mid 0.20
_exptl_crystal_size_min 0.10
_refine_diff_density_max 0.729
_refine_diff_density_min -0.569
_refine_diff_density_rms 0.088
_refine_ls_extinction_method none
_refine_ls_goodness_of_fit_ref 1.028
_refine_ls_hydrogen_treatment constr
_refine_ls_matrix_type full
_refine_ls_number_parameters 162
_refine_ls_number_reflns 2916
_refine_ls_number_restraints 0
_refine_ls_restrained_S_all 1.028
_refine_ls_R_factor_all 0.0545
_refine_ls_R_factor_gt 0.0375
_refine_ls_shift/su_max 0.002
_refine_ls_shift/su_mean 0.000
_refine_ls_structure_factor_coef Fsqd
_refine_ls_weighting_details 'calc w=1/[\s^2^(Fo^2^)+(0.0316P)^2^+0.0000P] where P=(Fo^2^+2Fc^2^)/3'
_refine_ls_weighting_scheme calc
_refine_ls_wR_factor_gt 0.0711
_refine_ls_wR_factor_ref 0.0753
_reflns_number_gt 2263
_reflns_number_total 2916
_reflns_threshold_expression >2sigma(I)
_cod_data_source_file b617295d.txt
_cod_data_source_block f60603a
_cod_depositor_comments
;
The following automatic conversions were performed:
'_symmetry_cell_setting' value 'Orthorhombic' changed to 'orthorhombic'
according to '/home/saulius/struct/CIF-dictionaries/cif_core.dic'
dictionary named 'cif_core.dic' version 2.4.1 from 2010-06-29.

Automatic conversion script
Id: cif_fix_enum 1527 2010-12-29 10:47:43Z saulius 
;
_cod_original_sg_symbol_H-M Pnma
_cod_database_code 7005165

loop_
_symmetry_equiv_pos_as_xyz
'x, y, z'
'-x+1/2, -y, z+1/2'
'-x, y+1/2, -z'
'x+1/2, -y+1/2, -z+1/2'
'-x, -y, -z'
'x-1/2, y, -z-1/2'
'x, -y-1/2, z'
'-x-1/2, y-1/2, z-1/2'

loop_
_atom_site_label
_atom_site_type_symbol
_atom_site_fract_x
_atom_site_fract_y
_atom_site_fract_z
_atom_site_U_iso_or_equiv
_atom_site_adp_type
_atom_site_occupancy
_atom_site_symmetry_multiplicity
_atom_site_calc_flag
_atom_site_refinement_flags
_atom_site_disorder_assembly
_atom_site_disorder_group
Rh2 Rh 0.25181(2) 0.2500 0.29099(4) 0.03733(12) Uani 1 2 d S . .
Rh1 Rh 0.309794(18) 0.2500 0.51516(3) 0.03661(12) Uani 1 2 d S . .
S1 S 0.22701(4) 0.12665(8) 0.45778(9) 0.0400(2) Uani 1 1 d . . .
B3 B 0.1683(3) 0.2500 0.6832(6) 0.0452(15) Uani 1 2 d S . .
H3 H 0.2152 0.2500 0.7365 0.054 Uiso 1 2 calc SR . .
B4 B 0.1176(2) 0.1321(5) 0.6747(5) 0.0573(13) Uani 1 1 d . . .
H4 H 0.1317 0.0547 0.7223 0.069 Uiso 1 1 calc R . .
B5 B 0.0760(2) 0.1323(5) 0.5229(5) 0.0628(15) Uani 1 1 d . . .
H5 H 0.0633 0.0552 0.4730 0.075 Uiso 1 1 calc R . .
B6 B 0.0993(3) 0.2500 0.4329(7) 0.0548(18) Uani 1 2 d S . .
H6 H 0.1016 0.2500 0.3251 0.066 Uiso 1 2 calc SR . .
B7 B 0.0924(3) 0.2500 0.7645(7) 0.0600(19) Uani 1 2 d S . .
H7 H 0.0894 0.2500 0.8722 0.072 Uiso 1 2 calc SR . .
B8 B 0.0358(2) 0.1776(5) 0.6668(5) 0.0687(16) Uani 1 1 d . . .
H8 H -0.0044 0.1302 0.7113 0.082 Uiso 1 1 calc R . .
B9 B 0.0254(3) 0.2500 0.5189(8) 0.075(2) Uani 1 2 d S . .
H9 H -0.0218 0.2500 0.4667 0.090 Uiso 1 2 calc SR . .
C1 C 0.15359(16) 0.1837(3) 0.5364(3) 0.0404(8) Uani 1 1 d . . .
C2 C 0.36597(17) 0.1925(3) 0.6837(3) 0.0473(10) Uani 1 1 d . . .
C3 C 0.39637(18) 0.1570(4) 0.5640(4) 0.0569(11) Uani 1 1 d . . .
C4 C 0.4170(3) 0.2500 0.4947(6) 0.068(2) Uani 1 2 d S . .
C5 C 0.3413(2) 0.1195(4) 0.7926(4) 0.0769(15) Uani 1 1 d . . .
H5A H 0.3236 0.0534 0.7558 0.115 Uiso 1 1 calc R . .
H5B H 0.3077 0.1570 0.8410 0.115 Uiso 1 1 calc R . .
H5C H 0.3770 0.1016 0.8503 0.115 Uiso 1 1 calc R . .
C6 C 0.4092(3) 0.0390(5) 0.5300(5) 0.106(2) Uani 1 1 d . . .
H6A H 0.4402 0.0087 0.5908 0.158 Uiso 1 1 calc R . .
H6B H 0.4265 0.0344 0.4426 0.158 Uiso 1 1 calc R . .
H6C H 0.3688 -0.0016 0.5348 0.158 Uiso 1 1 calc R . .
C7 C 0.4587(3) 0.2500 0.3719(6) 0.122(4) Uani 1 2 d S . .
H7A H 0.4585 0.1781 0.3336 0.183 Uiso 0.50 1 calc PR . .
H7B H 0.5029 0.2701 0.3939 0.183 Uiso 0.50 1 calc PR . .
H7C H 0.4412 0.3018 0.3102 0.183 Uiso 0.50 1 calc PR . .
C8 C 0.3168(2) 0.1945(4) 0.1354(4) 0.0759(15) Uani 1 1 d . . .
H8A H 0.3529 0.1497 0.1512 0.091 Uiso 1 1 calc R . .
C9 C 0.2539(3) 0.1595(5) 0.1079(4) 0.0855(17) Uani 1 1 d . . .
H9A H 0.2406 0.0866 0.1039 0.103 Uiso 1 1 calc R . .
C10 C 0.2131(4) 0.2500 0.0867(6) 0.094(3) Uani 1 2 d S . .
H10 H 0.1689 0.2500 0.0638 0.113 Uiso 1 2 calc SR . .

loop_
_atom_site_aniso_label
_atom_site_aniso_U_11
_atom_site_aniso_U_22
_atom_site_aniso_U_33
_atom_site_aniso_U_23
_atom_site_aniso_U_13
_atom_site_aniso_U_12
Rh2 0.0434(2) 0.0439(2) 0.0247(2) 0.000 0.00203(16) 0.000
Rh1 0.0309(2) 0.0530(3) 0.0260(2) 0.000 0.00186(16) 0.000
S1 0.0426(5) 0.0400(5) 0.0373(5) 0.0008(4) 0.0068(4) 0.0007(4)
B3 0.042(3) 0.060(4) 0.033(3) 0.000 0.002(3) 0.000
B4 0.050(3) 0.069(4) 0.052(3) 0.008(2) 0.017(2) -0.008(2)
B5 0.041(3) 0.084(4) 0.063(3) -0.008(3) 0.009(2) -0.024(3)
B6 0.039(3) 0.082(5) 0.044(4) 0.000 -0.009(3) 0.000
B7 0.048(4) 0.088(6) 0.045(4) 0.000 0.017(3) 0.000
B8 0.041(3) 0.097(4) 0.068(4) -0.001(3) 0.013(2) -0.013(3)
B9 0.033(3) 0.125(8) 0.066(5) 0.000 0.003(3) 0.000
C1 0.0341(18) 0.053(2) 0.0335(19) -0.0007(16) 0.0039(14) -0.0008(16)
C2 0.0343(19) 0.068(3) 0.039(2) 0.0050(17) -0.0066(16) 0.0037(17)
C3 0.036(2) 0.079(3) 0.056(3) -0.012(2) -0.0073(19) 0.013(2)
C4 0.032(3) 0.134(7) 0.040(3) 0.000 0.000(2) 0.000
C5 0.062(3) 0.104(4) 0.064(3) 0.034(3) -0.008(2) -0.002(3)
C6 0.076(4) 0.115(5) 0.126(5) -0.048(4) -0.024(3) 0.047(3)
C7 0.040(4) 0.271(13) 0.054(5) 0.000 0.018(3) 0.000
C8 0.094(4) 0.098(4) 0.036(2) -0.005(2) 0.023(2) 0.026(3)
C9 0.137(5) 0.086(4) 0.034(3) -0.019(2) 0.023(3) -0.041(4)
C10 0.070(5) 0.177(10) 0.035(4) 0.000 -0.011(3) 0.000

loop_
_atom_type_symbol
_atom_type_description
_atom_type_scat_dispersion_real
_atom_type_scat_dispersion_imag
_atom_type_scat_source
C C 0.0033 0.0016 'International Tables Vol C Tables 4.2.6.8 and 6.1.1.4'
H H 0.0000 0.0000 'International Tables Vol C Tables 4.2.6.8 and 6.1.1.4'
B B 0.0013 0.0007 'International Tables Vol C Tables 4.2.6.8 and 6.1.1.4'
S S 0.1246 0.1234 'International Tables Vol C Tables 4.2.6.8 and 6.1.1.4'
Rh Rh -1.1178 0.9187 'International Tables Vol C Tables 4.2.6.8 and 6.1.1.4'

loop_
_geom_angle_atom_site_label_1
_geom_angle_atom_site_label_2
_geom_angle_atom_site_label_3
_geom_angle
_geom_angle_site_symmetry_1
_geom_angle_site_symmetry_3
_geom_angle_publ_flag
C9 Rh2 C9 61.2(3) . 7_565 ?
C9 Rh2 C8 37.06(17) . . ?
C9 Rh2 C8 61.25(17) 7_565 . ?
C9 Rh2 C8 61.25(17) . 7_565 ?
C9 Rh2 C8 37.06(17) 7_565 7_565 ?
C8 Rh2 C8 36.3(3) . 7_565 ?
C9 Rh2 C10 37.08(17) . . ?
C9 Rh2 C10 37.08(17) 7_565 . ?
C8 Rh2 C10 62.2(2) . . ?
C8 Rh2 C10 62.2(2) 7_565 . ?
C9 Rh2 S1 164.27(17) . 7_565 ?
C9 Rh2 S1 107.69(15) 7_565 7_565 ?
C8 Rh2 S1 150.10(14) . 7_565 ?
C8 Rh2 S1 117.65(13) 7_565 7_565 ?
C10 Rh2 S1 127.34(12) . 7_565 ?
C9 Rh2 S1 107.69(15) . . ?
C9 Rh2 S1 164.27(17) 7_565 . ?
C8 Rh2 S1 117.65(13) . . ?
C8 Rh2 S1 150.10(14) 7_565 . ?
C10 Rh2 S1 127.34(12) . . ?
S1 Rh2 S1 80.62(5) 7_565 . ?
C9 Rh2 Rh1 139.07(17) . . ?
C9 Rh2 Rh1 139.07(17) 7_565 . ?
C8 Rh2 Rh1 111.61(13) . . ?
C8 Rh2 Rh1 111.61(13) 7_565 . ?
C10 Rh2 Rh1 173.4(2) . . ?
S1 Rh2 Rh1 56.66(3) 7_565 . ?
S1 Rh2 Rh1 56.66(3) . . ?
C3 Rh1 C3 63.5(2) 7_565 . ?
C3 Rh1 C2 38.66(14) 7_565 7_565 ?
C3 Rh1 C2 63.73(14) . 7_565 ?
C3 Rh1 C2 63.73(14) 7_565 . ?
C3 Rh1 C2 38.66(14) . . ?
C2 Rh1 C2 37.5(2) 7_565 . ?
C3 Rh1 C4 37.57(13) 7_565 . ?
C3 Rh1 C4 37.57(13) . . ?
C2 Rh1 C4 63.41(17) 7_565 . ?
C2 Rh1 C4 63.41(17) . . ?
C3 Rh1 S1 171.20(12) 7_565 . ?
C3 Rh1 S1 108.05(12) . . ?
C2 Rh1 S1 141.61(10) 7_565 . ?
C2 Rh1 S1 111.68(11) . . ?
C4 Rh1 S1 134.05(7) . . ?
C3 Rh1 S1 108.05(12) 7_565 7_565 ?
C3 Rh1 S1 171.20(12) . 7_565 ?
C2 Rh1 S1 111.68(11) 7_565 7_565 ?
C2 Rh1 S1 141.61(10) . 7_565 ?
C4 Rh1 S1 134.05(7) . 7_565 ?
S1 Rh1 S1 80.25(5) . 7_565 ?
C3 Rh1 Rh2 125.53(11) 7_565 . ?
C3 Rh1 Rh2 125.53(11) . . ?
C2 Rh1 Rh2 160.25(11) 7_565 . ?
C2 Rh1 Rh2 160.25(11) . . ?
C4 Rh1 Rh2 111.89(15) . . ?
S1 Rh1 Rh2 56.34(3) . . ?
S1 Rh1 Rh2 56.34(3) 7_565 . ?
C1 S1 Rh2 104.54(12) . . ?
C1 S1 Rh1 103.59(12) . . ?
Rh2 S1 Rh1 67.00(3) . . ?
C1 B3 C1 55.8(3) . 7_565 ?
C1 B3 B7 104.9(4) . . ?
C1 B3 B7 104.9(4) 7_565 . ?
C1 B3 B4 58.5(2) . . ?
C1 B3 B4 103.7(4) 7_565 . ?
B7 B3 B4 60.6(2) . . ?
C1 B3 B4 103.7(4) . 7_565 ?
C1 B3 B4 58.5(2) 7_565 7_565 ?
B7 B3 B4 60.6(2) . 7_565 ?
B4 B3 B4 108.4(5) . 7_565 ?
C1 B4 B8 104.7(4) . . ?
C1 B4 B5 58.8(2) . . ?
B8 B4 B5 60.3(3) . . ?
C1 B4 B3 59.4(3) . . ?
B8 B4 B3 107.4(4) . . ?
B5 B4 B3 108.8(4) . . ?
C1 B4 B7 104.5(4) . . ?
B8 B4 B7 59.7(3) . . ?
B5 B4 B7 108.2(4) . . ?
B3 B4 B7 59.2(3) . . ?
C1 B5 B4 59.0(2) . . ?
C1 B5 B9 104.1(4) . . ?
B4 B5 B9 107.5(4) . . ?
C1 B5 B8 104.3(3) . . ?
B4 B5 B8 59.7(3) . . ?
B9 B5 B8 59.7(3) . . ?
C1 B5 B6 59.7(3) . . ?
B4 B5 B6 109.1(4) . . ?
B9 B5 B6 59.0(3) . . ?
B8 B5 B6 107.5(4) . . ?
C1 B6 C1 55.7(3) 7_565 . ?
C1 B6 B9 104.2(4) 7_565 . ?
C1 B6 B9 104.2(4) . . ?
C1 B6 B5 103.6(4) 7_565 . ?
C1 B6 B5 58.4(2) . . ?
B9 B6 B5 60.5(3) . . ?
C1 B6 B5 58.4(2) 7_565 7_565 ?
C1 B6 B5 103.6(4) . 7_565 ?
B9 B6 B5 60.5(3) . 7_565 ?
B5 B6 B5 108.5(5) . 7_565 ?
B3 B7 B8 108.1(4) . . ?
B3 B7 B8 108.1(4) . 7_565 ?
B8 B7 B8 60.2(5) . 7_565 ?
B3 B7 B4 60.2(2) . . ?
B8 B7 B4 59.5(3) . . ?
B8 B7 B4 107.6(5) 7_565 . ?
B3 B7 B4 60.2(2) . 7_565 ?
B8 B7 B4 107.6(5) . 7_565 ?
B8 B7 B4 59.5(3) 7_565 7_565 ?
B4 B7 B4 107.8(5) . 7_565 ?
B4 B8 B9 108.2(4) . . ?
B4 B8 B7 60.8(3) . . ?
B9 B8 B7 108.2(4) . . ?
B4 B8 B8 108.4(3) . 7_565 ?
B9 B8 B8 59.9(2) . 7_565 ?
B7 B8 B8 59.9(2) . 7_565 ?
B4 B8 B5 60.1(3) . . ?
B9 B8 B5 60.1(3) . . ?
B7 B8 B5 108.8(4) . . ?
B8 B8 B5 108.2(3) 7_565 . ?
B6 B9 B8 109.1(4) . 7_565 ?
B6 B9 B8 109.1(4) . . ?
B8 B9 B8 60.2(4) 7_565 . ?
B6 B9 B5 60.5(3) . 7_565 ?
B8 B9 B5 60.2(3) 7_565 7_565 ?
B8 B9 B5 108.5(5) . 7_565 ?
B6 B9 B5 60.5(3) . . ?
B8 B9 B5 108.5(5) 7_565 . ?
B8 B9 B5 60.2(3) . . ?
B5 B9 B5 108.7(5) 7_565 . ?
C1 C1 B5 111.5(2) 7_565 . ?
C1 C1 B4 111.6(2) 7_565 . ?
B5 C1 B4 62.2(3) . . ?
C1 C1 B3 62.09(15) 7_565 . ?
B5 C1 B3 113.7(3) . . ?
B4 C1 B3 62.1(2) . . ?
C1 C1 B6 62.13(15) 7_565 . ?
B5 C1 B6 61.9(3) . . ?
B4 C1 B6 113.6(3) . . ?
B3 C1 B6 114.9(3) . . ?
C1 C1 S1 112.30(12) 7_565 . ?
B5 C1 S1 125.5(3) . . ?
B4 C1 S1 124.8(3) . . ?
B3 C1 S1 114.5(3) . . ?
B6 C1 S1 115.6(3) . . ?
C2 C2 C3 107.6(3) 7_565 . ?
C2 C2 C5 126.2(3) 7_565 . ?
C3 C2 C5 126.2(4) . . ?
C2 C2 Rh1 71.25(11) 7_565 . ?
C3 C2 Rh1 69.7(2) . . ?
C5 C2 Rh1 126.5(3) . . ?
C4 C3 C2 108.3(4) . . ?
C4 C3 C6 127.4(4) . . ?
C2 C3 C6 124.0(4) . . ?
C4 C3 Rh1 72.7(3) . . ?
C2 C3 Rh1 71.6(2) . . ?
C6 C3 Rh1 126.3(3) . . ?
C3 C4 C3 108.1(5) . 7_565 ?
C3 C4 C7 125.9(3) . . ?
C3 C4 C7 125.9(3) 7_565 . ?
C3 C4 Rh1 69.7(3) . . ?
C3 C4 Rh1 69.7(3) 7_565 . ?
C7 C4 Rh1 129.6(4) . . ?
C8 C8 C9 108.0(3) 7_565 . ?
C8 C8 Rh2 71.86(13) 7_565 . ?
C9 C8 Rh2 71.3(2) . . ?
C8 C9 C10 109.8(5) . . ?
C8 C9 Rh2 71.6(3) . . ?
C10 C9 Rh2 73.7(3) . . ?
C9 C10 C9 104.3(7) 7_565 . ?
C9 C10 Rh2 69.2(3) 7_565 . ?
C9 C10 Rh2 69.2(3) . . ?

loop_
_geom_bond_atom_site_label_1
_geom_bond_atom_site_label_2
_geom_bond_distance
_geom_bond_site_symmetry_2
_geom_bond_publ_flag
Rh2 C9 2.169(4) . ?
Rh2 C9 2.169(4) 7_565 ?
Rh2 C8 2.174(4) . ?
Rh2 C8 2.174(4) 7_565 ?
Rh2 C10 2.227(6) . ?
Rh2 S1 2.3256(11) 7_565 ?
Rh2 S1 2.3256(11) . ?
Rh2 Rh1 2.5721(8) . ?
Rh1 C3 2.155(4) 7_565 ?
Rh1 C3 2.155(4) . ?
Rh1 C2 2.180(3) 7_565 ?
Rh1 C2 2.180(3) . ?
Rh1 C4 2.194(5) . ?
Rh1 S1 2.3344(11) . ?
Rh1 S1 2.3344(11) 7_565 ?
S1 C1 1.834(3) . ?
B3 C1 1.727(6) . ?
B3 C1 1.727(6) 7_565 ?
B3 B7 1.754(9) . ?
B3 B4 1.773(6) . ?
B3 B4 1.773(6) 7_565 ?
B4 C1 1.709(5) . ?
B4 B8 1.757(7) . ?
B4 B5 1.764(7) . ?
B4 B7 1.779(6) . ?
B5 C1 1.707(5) . ?
B5 B9 1.767(7) . ?
B5 B8 1.768(7) . ?
B5 B6 1.768(7) . ?
B6 C1 1.730(6) 7_565 ?
B6 C1 1.730(6) . ?
B6 B9 1.741(9) . ?
B6 B5 1.768(7) 7_565 ?
B7 B8 1.760(8) . ?
B7 B8 1.760(8) 7_565 ?
B7 B4 1.779(6) 7_565 ?
B8 B9 1.760(8) . ?
B8 B8 1.766(12) 7_565 ?
B9 B8 1.760(8) 7_565 ?
B9 B5 1.767(7) 7_565 ?
C1 C1 1.617(7) 7_565 ?
C2 C2 1.402(8) 7_565 ?
C2 C3 1.435(5) . ?
C2 C5 1.509(5) . ?
C3 C4 1.401(5) . ?
C3 C6 1.504(7) . ?
C4 C3 1.401(5) 7_565 ?
C4 C7 1.513(8) . ?
C8 C8 1.353(10) 7_565 ?
C8 C9 1.380(6) . ?
C9 C10 1.399(7) . ?
C10 C9 1.399(7) 7_565 ?
